data_7129068
loop_
_publ_author_name
'Matsumoto, Arimasa'
'Tanaka, Ayame'
'Kaimori, Yoshiyasu'
'Hara, Natsuki'
'Mikata, Yuji'
'Soai, Kenso'

_publ_section_title
;
 Circular dichroism spectroscopy of catalyst preequilibrium in asymmetric
 autocatalysis of pyrimidyl alkanol.
;
_journal_issue 85
_journal_name_full 'Chemical communications (Cambridge, England)'
_journal_page_first 11209
_journal_page_last 11212
_journal_paper_doi 10.1039/d1cc04206h
_journal_volume 57
_journal_year 2021
_chemical_absolute_configuration rmad
_chemical_formula_sum 'C44 H62 N6 O2 Zn2'
_chemical_formula_weight 776.25
_space_group_crystal_system orthorhombic
_space_group_IT_number 19
_space_group_name_Hall 'P 2ac 2ab'
_space_group_name_H-M_alt 'P 21 21 21'
_atom_sites_solution_hydrogens geom
_atom_sites_solution_primary direct
_atom_sites_solution_secondary difmap
_audit_creation_method SHELXL-2018/3
_audit_update_record
;
2021-07-26 deposited with the CCDC.	2021-09-28 downloaded from the CCDC.
;
_cell_angle_alpha 90
_cell_angle_beta 90
_cell_angle_gamma 90
_cell_formula_units_Z 4
_cell_length_a 10.0737(12)
_cell_length_b 19.301(2)
_cell_length_c 23.277(3)
_cell_measurement_reflns_used 5222
_cell_measurement_temperature 100
_cell_measurement_theta_max 23.92
_cell_measurement_theta_min 2.20
_cell_volume 4525.8(9)
_computing_cell_refinement 'Bruker SMART'
_computing_data_collection 'Bruker SMART'
_computing_data_reduction 'Bruker SMART'
_computing_molecular_graphics 'Shelxle (J. Appl. Cryst., 44, (2011) 1281-1284.)'
_computing_publication_material 'Shelxle (J. Appl. Cryst., 44, (2011) 1281-1284.)'
_computing_structure_refinement 'SHELXL-2018/3 (Sheldrick, 2018)'
_computing_structure_solution 'SHELXS-97 (Sheldrick, 1990)'
_diffrn_ambient_temperature 100
_diffrn_detector_area_resol_mean 8.333
_diffrn_measured_fraction_theta_full 1.000
_diffrn_measured_fraction_theta_max 1.000
_diffrn_measurement_device_type 'Bruker APEX-II CCD'
_diffrn_measurement_method '\f and \w scans'
_diffrn_radiation_source 'fine-focus rotational anode'
_diffrn_radiation_type MoK\a
_diffrn_radiation_wavelength 0.71073
_diffrn_reflns_av_R_equivalents 0.0498
_diffrn_reflns_av_unetI/netI 0.0650
_diffrn_reflns_Laue_measured_fraction_full 1.000
_diffrn_reflns_Laue_measured_fraction_max 1.000
_diffrn_reflns_limit_h_max 11
_diffrn_reflns_limit_h_min -11
_diffrn_reflns_limit_k_max 22
_diffrn_reflns_limit_k_min -22
_diffrn_reflns_limit_l_max 27
_diffrn_reflns_limit_l_min -20
_diffrn_reflns_number 20738
_diffrn_reflns_point_group_measured_fraction_full 0.996
_diffrn_reflns_point_group_measured_fraction_max 0.995
_diffrn_reflns_theta_full 24.485
_diffrn_reflns_theta_max 24.485
_diffrn_reflns_theta_min 1.371
_exptl_absorpt_coefficient_mu 1.097
_exptl_absorpt_correction_T_max 0.8889
_exptl_absorpt_correction_T_min 0.8528
_exptl_absorpt_correction_type empirical
_exptl_absorpt_process_details
;
SADABS; Sheldrick 1996
;
_exptl_crystal_colour colorless
_exptl_crystal_density_diffrn 1.139
_exptl_crystal_density_method 'not measured'
_exptl_crystal_description prysm
_exptl_crystal_F_000 1532
_exptl_crystal_size_max 0.150
_exptl_crystal_size_mid 0.130
_exptl_crystal_size_min 0.110
_refine_diff_density_max 0.687
_refine_diff_density_min -0.283
_refine_diff_density_rms 0.060
_refine_ls_abs_structure_details
;
 Flack x determined using 2441 quotients [(I+)-(I-)]/[(I+)+(I-)]
 (Parsons, Flack and Wagner, Acta Cryst. B69 (2013) 249-259).
;
_refine_ls_abs_structure_Flack -0.013(9)
_refine_ls_extinction_method none
_refine_ls_goodness_of_fit_ref 1.025
_refine_ls_hydrogen_treatment constr
_refine_ls_matrix_type full
_refine_ls_number_parameters 501
_refine_ls_number_reflns 7503
_refine_ls_number_restraints 0
_refine_ls_restrained_S_all 1.025
_refine_ls_R_factor_all 0.0506
_refine_ls_R_factor_gt 0.0405
_refine_ls_shift/su_max 0.001
_refine_ls_shift/su_mean 0.000
_refine_ls_structure_factor_coef Fsqd
_refine_ls_weighting_details 'w=1/[\s^2^(Fo^2^)+(0.0441P)^2^+0.4886P] where P=(Fo^2^+2Fc^2^)/3'
_refine_ls_weighting_scheme calc
_refine_ls_wR_factor_gt 0.0910
_refine_ls_wR_factor_ref 0.0948
_reflns_Friedel_coverage 0.778
_reflns_Friedel_fraction_full 0.990
_reflns_Friedel_fraction_max 0.990
_reflns_number_gt 6473
_reflns_number_total 7503
_reflns_threshold_expression 'I > 2\s(I)'
_cod_data_source_file d1cc04206h2.cif
_cod_data_source_block ZNpyridine480b
_cod_depositor_comments
;
The following automatic conversions were performed:

data item '_atom_sites_solution_secondary' value 'diffmap' was
changed to 'difmap'.

Automatic conversion script
Id: cif_fix_values 7556 2019-12-06 15:28:31Z antanas 

 Adding full bibliography for 7129068--7129069.cif.
;
_cod_original_cell_volume 4525.8(10)
_cod_database_code 7129068
_shelx_shelxl_version_number 2018/3
_shelx_space_group_comment
;
The symmetry employed for this shelxl refinement is uniquely defined
by the following loop, which should always be used as a source of
symmetry information in preference to the above space-group names.
They are only intended as comments.
;
_shelx_estimated_absorpt_t_min 0.853
_shelx_estimated_absorpt_t_max 0.889

loop_
_space_group_symop_operation_xyz
'x, y, z'
'x+1/2, -y+1/2, -z'
'-x, y+1/2, -z+1/2'
'-x+1/2, -y, z+1/2'

loop_
_atom_site_label
_atom_site_type_symbol
_atom_site_fract_x
_atom_site_fract_y
_atom_site_fract_z
_atom_site_U_iso_or_equiv
_atom_site_adp_type
_atom_site_occupancy
_atom_site_site_symmetry_order
_atom_site_calc_flag
_atom_site_refinement_flags_posn
_atom_site_refinement_flags_adp
_atom_site_refinement_flags_occupancy
_atom_site_disorder_assembly
_atom_site_disorder_group
Zn1 Zn 0.92733(6) 0.81597(3) 0.19542(3) 0.02415(16) Uani 1 1 d . . . . .
Zn2 Zn 0.81795(6) 0.66803(3) 0.20471(3) 0.02647(17) Uani 1 1 d . . . . .
C5 C 1.3691(6) 0.9380(3) 0.4382(3) 0.0331(14) Uani 1 1 d . . . . .
C19 C 0.7308(6) 0.8808(3) 0.0929(3) 0.0315(14) Uani 1 1 d . . . . .
H19 H 0.807367 0.855524 0.081631 0.038 Uiso 1 1 calc R U . . .
C10 C 1.1556(5) 0.7631(3) 0.2909(2) 0.0275(13) Uani 1 1 d . . . . .
C13 C 0.5549(6) 1.1744(3) 0.0247(2) 0.0341(13) Uani 1 1 d . . . . .
C7 C 1.2633(6) 0.8590(3) 0.3585(2) 0.0284(13) Uani 1 1 d . . . . .
C8 C 0.7324(6) 0.8331(4) 0.2934(3) 0.0465(16) Uani 1 1 d . . . . .
H8 H 0.729554 0.784060 0.290011 0.056 Uiso 1 1 calc R U . . .
C20 C 0.6393(5) 0.8482(3) 0.1280(2) 0.0272(13) Uani 1 1 d . . . . .
C17 C 0.6080(6) 0.9789(3) 0.0913(3) 0.0326(14) Uani 1 1 d . . . . .
C2 C 1.4279(7) 0.9754(3) 0.4880(3) 0.0418(15) Uani 1 1 d . . . . .
C15 C 0.5725(6) 1.1043(3) 0.0480(2) 0.0306(13) Uani 1 1 d . . . . .
C16 C 0.5890(6) 1.0481(3) 0.0688(2) 0.0322(14) Uani 1 1 d . . . . .
C11 C 0.6270(6) 1.1801(3) -0.0340(3) 0.0429(16) Uani 1 1 d . . . . .
H11A H 0.722902 1.175511 -0.028185 0.064 Uiso 1 1 calc R U . . .
H11B H 0.607641 1.225223 -0.051410 0.064 Uiso 1 1 calc R U . . .
H11C H 0.595889 1.143121 -0.059553 0.064 Uiso 1 1 calc R U . . .
C6 C 1.3223(6) 0.9058(3) 0.4003(2) 0.0300(13) Uani 1 1 d . . . . .
N7 N 0.8127(5) 0.8678(2) 0.2585(2) 0.0310(11) Uani 1 1 d . . . . .
C14 C 0.4079(6) 1.1873(4) 0.0146(3) 0.0512(18) Uani 1 1 d . . . . .
H14A H 0.372662 1.151924 -0.011380 0.077 Uiso 1 1 calc R U . . .
H14B H 0.395661 1.233267 -0.002520 0.077 Uiso 1 1 calc R U . . .
H14C H 0.360531 1.185174 0.051381 0.077 Uiso 1 1 calc R U . . .
C9 C 1.2881(5) 0.7809(3) 0.2877(3) 0.0342(14) Uani 1 1 d . . . . .
H9 H 1.341996 0.757827 0.260247 0.041 Uiso 1 1 calc R U . . .
C18 C 0.5343(6) 0.8893(3) 0.1451(3) 0.0429(16) Uani 1 1 d . . . . .
H18 H 0.471221 0.870070 0.170906 0.051 Uiso 1 1 calc R U . . .
C1 C 1.5490(8) 0.9351(4) 0.5093(3) 0.063(2) Uani 1 1 d . . . . .
H1A H 1.520880 0.889450 0.523228 0.094 Uiso 1 1 calc R U . . .
H1B H 1.591472 0.960688 0.540673 0.094 Uiso 1 1 calc R U . . .
H1C H 1.612278 0.929249 0.477697 0.094 Uiso 1 1 calc R U . . .
C4 C 1.3274(8) 0.9792(5) 0.5365(3) 0.074(3) Uani 1 1 d . . . . .
H4A H 1.254941 1.010405 0.525530 0.112 Uiso 1 1 calc R U . . .
H4B H 1.370696 0.996726 0.571230 0.112 Uiso 1 1 calc R U . . .
H4C H 1.291519 0.932828 0.543928 0.112 Uiso 1 1 calc R U . . .
C12 C 0.6112(7) 1.2262(3) 0.0657(3) 0.0506(19) Uani 1 1 d . . . . .
H12A H 0.561318 1.224629 0.101860 0.076 Uiso 1 1 calc R U . . .
H12B H 0.604539 1.272716 0.049068 0.076 Uiso 1 1 calc R U . . .
H12C H 0.704585 1.215253 0.073189 0.076 Uiso 1 1 calc R U . . .
C3 C 1.4742(8) 1.0465(3) 0.4691(3) 0.062(2) Uani 1 1 d . . . . .
H3A H 1.536994 1.041720 0.437202 0.093 Uiso 1 1 calc R U . . .
H3B H 1.517850 1.069881 0.501333 0.093 Uiso 1 1 calc R U . . .
H3C H 1.397570 1.073897 0.456545 0.093 Uiso 1 1 calc R U . . .
O2 O 0.7829(3) 0.75676(17) 0.16170(16) 0.0276(9) Uani 1 1 d . . . . .
O1 O 0.9651(3) 0.72655(17) 0.23665(15) 0.0247(9) Uani 1 1 d . . . . .
N6 N 0.9311(5) 0.6139(2) 0.14204(19) 0.0279(10) Uani 1 1 d . . . . .
N3 N 1.3444(4) 0.8283(3) 0.32075(19) 0.0353(12) Uani 1 1 d . . . . .
N4 N 1.1321(4) 0.8502(2) 0.3629(2) 0.0295(11) Uani 1 1 d . . . . .
N2 N 0.7178(5) 0.9455(2) 0.0740(2) 0.0294(11) Uani 1 1 d . . . . .
N1 N 0.5160(5) 0.9544(3) 0.1273(2) 0.0400(13) Uani 1 1 d . . . . .
C32 C 0.9169(6) 0.5455(3) 0.1335(3) 0.0415(16) Uani 1 1 d . . . . .
H32 H 0.852234 0.521149 0.155308 0.050 Uiso 1 1 calc R U . . .
C21 C 1.0811(6) 0.8015(3) 0.3292(2) 0.0280(12) Uani 1 1 d . . . . .
H21 H 0.988444 0.792695 0.331439 0.034 Uiso 1 1 calc R U . . .
C22 C 0.6510(6) 0.7734(3) 0.1473(3) 0.0328(14) Uani 1 1 d . . . . .
H22 H 0.594180 0.766663 0.182101 0.039 Uiso 1 1 calc R U . . .
C24 C 0.8152(7) 0.9361(3) 0.2637(3) 0.0485(17) Uani 1 1 d . . . . .
H24 H 0.871710 0.962082 0.239134 0.058 Uiso 1 1 calc R U . . .
C28 C 1.0252(6) 0.6456(3) 0.1116(2) 0.0385(16) Uani 1 1 d . . . . .
H28 H 1.037714 0.693963 0.117119 0.046 Uiso 1 1 calc R U . . .
C30 C 1.0896(6) 0.5425(3) 0.0635(3) 0.0407(16) Uani 1 1 d . . . . .
H30 H 1.143623 0.518052 0.036865 0.049 Uiso 1 1 calc R U . . .
C31 C 0.9927(7) 0.5094(3) 0.0944(3) 0.054(2) Uani 1 1 d . . . . .
H31 H 0.977690 0.461268 0.088806 0.064 Uiso 1 1 calc R U . . .
C25 C 0.7388(9) 0.9711(4) 0.3037(4) 0.071(2) Uani 1 1 d . . . . .
H25 H 0.743468 1.020118 0.306563 0.085 Uiso 1 1 calc R U . . .
C26 C 0.6569(8) 0.9345(5) 0.3388(4) 0.069(2) Uani 1 1 d . . . . .
H26 H 0.602979 0.957741 0.366187 0.083 Uiso 1 1 calc R U . . .
C27 C 0.6531(7) 0.8641(4) 0.3343(3) 0.059(2) Uani 1 1 d . . . . .
H27 H 0.597505 0.837151 0.358530 0.070 Uiso 1 1 calc R U . . .
C29 C 1.1057(6) 0.6119(3) 0.0723(3) 0.0420(16) Uani 1 1 d . . . . .
H29 H 1.171599 0.636823 0.051634 0.050 Uiso 1 1 calc R U . . .
C33 C 1.0924(6) 0.7063(3) 0.2540(2) 0.0327(14) Uani 1 1 d . . . . .
H33 H 1.147910 0.700775 0.218717 0.039 Uiso 1 1 calc R U . . .
C34 C 1.0913(7) 0.6362(3) 0.2858(3) 0.0490(19) Uani 1 1 d . . . . .
H34 H 1.051759 0.601667 0.258764 0.059 Uiso 1 1 calc R U . . .
C35 C 1.2347(7) 0.6115(4) 0.2986(4) 0.067(2) Uani 1 1 d . . . . .
H35A H 1.274775 0.641710 0.327631 0.101 Uiso 1 1 calc R U . . .
H35B H 1.287473 0.613405 0.263244 0.101 Uiso 1 1 calc R U . . .
H35C H 1.232443 0.563788 0.312912 0.101 Uiso 1 1 calc R U . . .
C38 C 0.6030(7) 0.7229(3) 0.0998(3) 0.051(2) Uani 1 1 d . . . . .
H38 H 0.616081 0.675039 0.115112 0.061 Uiso 1 1 calc R U . . .
C37 C 0.6851(10) 0.7277(4) 0.0446(3) 0.070(3) Uani 1 1 d . . . . .
H37A H 0.661216 0.770004 0.023684 0.105 Uiso 1 1 calc R U . . .
H37B H 0.667015 0.687239 0.020386 0.105 Uiso 1 1 calc R U . . .
H37C H 0.779771 0.728960 0.054279 0.105 Uiso 1 1 calc R U . . .
C39 C 0.4552(8) 0.7309(4) 0.0883(5) 0.097(4) Uani 1 1 d . . . . .
H39A H 0.437588 0.777206 0.072937 0.145 Uiso 1 1 calc R U . . .
H39B H 0.406056 0.724604 0.124299 0.145 Uiso 1 1 calc R U . . .
H39C H 0.426765 0.695870 0.060434 0.145 Uiso 1 1 calc R U . . .
C43 C 1.0585(6) 0.8773(3) 0.1546(2) 0.0350(14) Uani 1 1 d . . . . .
H43 H 1.005384 0.911601 0.132092 0.042 Uiso 1 1 calc R U . . .
C40 C 0.6920(6) 0.6086(3) 0.2491(3) 0.0403(15) Uani 1 1 d . . . . .
H40 H 0.747501 0.570938 0.266245 0.048 Uiso 1 1 calc R U . . .
C44 C 1.1497(6) 0.9190(4) 0.1939(3) 0.0543(19) Uani 1 1 d . . . . .
H44A H 1.205588 0.887349 0.216183 0.081 Uiso 1 1 calc R U . . .
H44B H 1.096022 0.947205 0.220073 0.081 Uiso 1 1 calc R U . . .
H44C H 1.206172 0.949381 0.170565 0.081 Uiso 1 1 calc R U . . .
C41 C 0.6239(7) 0.6451(3) 0.3007(3) 0.0545(19) Uani 1 1 d . . . . .
H41A H 0.570363 0.683953 0.286691 0.082 Uiso 1 1 calc R U . . .
H41B H 0.691742 0.662290 0.327246 0.082 Uiso 1 1 calc R U . . .
H41C H 0.566438 0.611933 0.320716 0.082 Uiso 1 1 calc R U . . .
C42 C 0.5880(7) 0.5724(4) 0.2143(3) 0.059(2) Uani 1 1 d . . . . .
H42A H 0.541251 0.538830 0.238474 0.088 Uiso 1 1 calc R U . . .
H42B H 0.630211 0.548256 0.182053 0.088 Uiso 1 1 calc R U . . .
H42C H 0.524623 0.606544 0.199455 0.088 Uiso 1 1 calc R U . . .
C45 C 1.1389(8) 0.8371(4) 0.1120(4) 0.071(3) Uani 1 1 d . . . . .
H45A H 1.199698 0.868534 0.091920 0.107 Uiso 1 1 calc R U . . .
H45B H 1.079543 0.815132 0.084041 0.107 Uiso 1 1 calc R U . . .
H45C H 1.190184 0.801386 0.132041 0.107 Uiso 1 1 calc R U . . .
C46 C 1.0064(8) 0.6360(4) 0.3385(3) 0.066(2) Uani 1 1 d . . . . .
H46A H 1.045934 0.666310 0.367621 0.099 Uiso 1 1 calc R U . . .
H46B H 1.000384 0.588692 0.353619 0.099 Uiso 1 1 calc R U . . .
H46C H 0.917397 0.652754 0.328814 0.099 Uiso 1 1 calc R U . . .

loop_
_atom_site_aniso_label
_atom_site_aniso_U_11
_atom_site_aniso_U_22
_atom_site_aniso_U_33
_atom_site_aniso_U_23
_atom_site_aniso_U_13
_atom_site_aniso_U_12
Zn1 0.0255(3) 0.0210(3) 0.0259(3) 0.0014(3) 0.0000(3) -0.0037(2)
Zn2 0.0267(3) 0.0206(3) 0.0321(4) 0.0020(3) 0.0012(3) -0.0030(2)
C5 0.036(3) 0.030(3) 0.033(4) 0.001(3) -0.006(3) -0.005(3)
C19 0.036(3) 0.023(3) 0.035(3) 0.000(3) -0.007(3) 0.003(2)
C10 0.034(3) 0.024(3) 0.024(3) 0.000(3) -0.008(3) 0.004(2)
C13 0.042(4) 0.025(3) 0.035(3) 0.002(3) -0.005(3) -0.001(3)
C7 0.034(3) 0.024(3) 0.027(3) 0.004(3) -0.007(3) 0.001(2)
C8 0.036(3) 0.052(4) 0.051(4) -0.008(4) 0.007(3) -0.011(3)
C20 0.024(3) 0.026(3) 0.032(3) 0.005(3) -0.005(2) -0.004(2)
C17 0.036(3) 0.026(3) 0.037(4) -0.004(3) -0.009(3) 0.000(3)
C2 0.047(4) 0.040(4) 0.038(4) -0.010(3) -0.001(3) -0.010(3)
C15 0.033(3) 0.025(3) 0.034(3) -0.003(3) -0.004(3) 0.001(3)
C16 0.032(3) 0.028(3) 0.036(4) 0.000(3) -0.006(3) -0.002(3)
C11 0.052(4) 0.032(3) 0.045(4) 0.002(3) -0.010(3) -0.005(3)
C6 0.034(3) 0.028(3) 0.027(3) 0.004(3) -0.003(3) -0.001(3)
N7 0.031(3) 0.028(3) 0.034(3) -0.004(2) 0.001(2) 0.004(2)
C14 0.048(4) 0.044(4) 0.061(4) 0.007(4) -0.002(3) 0.011(3)
C9 0.029(3) 0.044(3) 0.030(3) -0.007(3) -0.005(3) 0.010(3)
C18 0.037(4) 0.032(3) 0.059(4) 0.013(3) 0.007(3) -0.002(3)
C1 0.082(6) 0.052(4) 0.055(5) 0.001(4) -0.030(4) -0.010(4)
C4 0.068(5) 0.087(6) 0.068(6) -0.032(5) 0.013(5) -0.022(5)
C12 0.075(5) 0.025(3) 0.051(5) 0.001(3) -0.009(4) -0.003(3)
C3 0.095(6) 0.031(4) 0.060(5) -0.006(4) -0.025(4) -0.008(4)
O2 0.026(2) 0.021(2) 0.035(2) 0.0012(18) -0.0067(18) -0.0034(16)
O1 0.027(2) 0.0210(19) 0.027(2) 0.0008(17) -0.0037(16) -0.0014(16)
N6 0.032(3) 0.024(2) 0.027(3) -0.003(2) -0.006(2) -0.005(2)
N3 0.033(3) 0.044(3) 0.029(3) -0.008(2) -0.007(2) 0.002(2)
N4 0.034(3) 0.025(3) 0.029(3) -0.007(2) -0.003(2) 0.002(2)
N2 0.035(3) 0.024(3) 0.029(3) 0.005(2) -0.006(2) -0.003(2)
N1 0.037(3) 0.028(3) 0.055(3) 0.012(3) 0.007(3) 0.001(2)
C32 0.031(3) 0.021(3) 0.072(5) -0.002(3) 0.010(3) -0.006(3)
C21 0.028(3) 0.030(3) 0.026(3) -0.002(2) -0.001(3) 0.001(3)
C22 0.032(3) 0.022(3) 0.044(4) 0.000(3) -0.001(3) -0.005(2)
C24 0.068(5) 0.035(4) 0.042(4) 0.003(3) 0.010(4) 0.010(4)
C28 0.059(4) 0.024(3) 0.033(4) -0.002(3) 0.009(3) -0.008(3)
C30 0.049(4) 0.036(4) 0.038(4) -0.009(3) 0.004(3) 0.006(3)
C31 0.050(4) 0.017(3) 0.094(6) -0.015(4) 0.019(4) -0.003(3)
C25 0.107(7) 0.048(4) 0.058(5) -0.005(5) 0.017(5) 0.038(4)
C26 0.065(5) 0.093(7) 0.049(5) 0.003(5) 0.013(4) 0.042(5)
C27 0.036(4) 0.081(6) 0.059(5) -0.004(4) 0.012(4) 0.000(4)
C29 0.056(4) 0.038(4) 0.032(4) 0.002(3) 0.014(3) -0.006(3)
C33 0.038(4) 0.031(3) 0.030(3) -0.006(3) -0.011(3) 0.008(3)
C34 0.071(5) 0.025(3) 0.051(4) -0.003(3) -0.029(4) -0.003(3)
C35 0.070(5) 0.040(4) 0.091(6) -0.018(5) -0.038(5) 0.022(3)
C38 0.057(5) 0.027(3) 0.068(5) 0.007(3) -0.038(4) -0.011(3)
C37 0.134(8) 0.032(4) 0.043(4) 0.003(3) -0.033(5) -0.021(5)
C39 0.074(6) 0.042(4) 0.174(10) 0.000(6) -0.085(7) 0.001(4)
C43 0.040(4) 0.035(3) 0.030(3) 0.008(3) 0.003(3) -0.008(3)
C40 0.039(4) 0.029(3) 0.053(4) 0.011(3) 0.010(3) -0.004(3)
C44 0.042(4) 0.063(4) 0.058(5) 0.012(4) -0.010(4) -0.025(3)
C41 0.056(4) 0.052(4) 0.056(5) 0.009(4) 0.020(4) -0.014(3)
C42 0.053(4) 0.064(4) 0.061(5) -0.011(4) 0.014(4) -0.021(4)
C45 0.085(6) 0.043(4) 0.085(6) 0.003(4) 0.058(5) -0.019(4)
C46 0.098(6) 0.052(5) 0.048(5) 0.027(4) -0.027(5) -0.025(4)

loop_
_atom_type_symbol
_atom_type_description
_atom_type_scat_dispersion_real
_atom_type_scat_dispersion_imag
_atom_type_scat_source
C C 0.0033 0.0016 'International Tables Vol C Tables 4.2.6.8 and 6.1.1.4'
H H 0.0000 0.0000 'International Tables Vol C Tables 4.2.6.8 and 6.1.1.4'
N N 0.0061 0.0033 'International Tables Vol C Tables 4.2.6.8 and 6.1.1.4'
O O 0.0106 0.0060 'International Tables Vol C Tables 4.2.6.8 and 6.1.1.4'
Zn Zn 0.2839 1.4301 'International Tables Vol C Tables 4.2.6.8 and 6.1.1.4'

loop_
_geom_angle_atom_site_label_1
_geom_angle_atom_site_label_2
_geom_angle_atom_site_label_3
_geom_angle
_geom_angle_site_symmetry_1
_geom_angle_site_symmetry_3
_geom_angle_publ_flag
O2 Zn1 O1 80.53(14) . . ?
O2 Zn1 C43 128.7(2) . . ?
O1 Zn1 C43 127.3(2) . . ?
O2 Zn1 N7 98.31(17) . . ?
O1 Zn1 N7 100.27(16) . . ?
C43 Zn1 N7 114.0(2) . . ?
O2 Zn1 Zn2 40.39(10) . . ?
O1 Zn1 Zn2 40.16(10) . . ?
C43 Zn1 Zn2 144.71(17) . . ?
N7 Zn1 Zn2 101.25(13) . . ?
C40 Zn2 O1 126.9(2) . . ?
C40 Zn2 O2 129.3(2) . . ?
O1 Zn2 O2 80.50(14) . . ?
C40 Zn2 N6 114.4(2) . . ?
O1 Zn2 N6 97.75(16) . . ?
O2 Zn2 N6 99.82(16) . . ?
C40 Zn2 Zn1 143.00(18) . . ?
O1 Zn2 Zn1 40.26(10) . . ?
O2 Zn2 Zn1 40.26(10) . . ?
N6 Zn2 Zn1 102.50(12) . . ?
C6 C5 C2 177.0(6) . . ?
N2 C19 C20 123.9(5) . . ?
N2 C19 H19 118.1 . . ?
C20 C19 H19 118.1 . . ?
C9 C10 C21 115.2(5) . . ?
C9 C10 C33 123.5(5) . . ?
C21 C10 C33 121.3(5) . . ?
C15 C13 C12 109.5(5) . . ?
C15 C13 C14 109.0(5) . . ?
C12 C13 C14 111.0(5) . . ?
C15 C13 C11 109.5(5) . . ?
C12 C13 C11 109.8(5) . . ?
C14 C13 C11 108.0(5) . . ?
N4 C7 N3 126.7(5) . . ?
N4 C7 C6 115.6(5) . . ?
N3 C7 C6 117.7(5) . . ?
N7 C8 C27 123.8(7) . . ?
N7 C8 H8 118.1 . . ?
C27 C8 H8 118.1 . . ?
C18 C20 C19 114.7(5) . . ?
C18 C20 C22 121.4(5) . . ?
C19 C20 C22 123.8(5) . . ?
N1 C17 N2 126.1(5) . . ?
N1 C17 C16 117.5(5) . . ?
N2 C17 C16 116.4(5) . . ?
C5 C2 C3 109.6(5) . . ?
C5 C2 C4 109.7(6) . . ?
C3 C2 C4 112.2(6) . . ?
C5 C2 C1 108.9(5) . . ?
C3 C2 C1 108.0(6) . . ?
C4 C2 C1 108.4(6) . . ?
C16 C15 C13 177.6(6) . . ?
C15 C16 C17 177.3(6) . . ?
C13 C11 H11A 109.5 . . ?
C13 C11 H11B 109.5 . . ?
H11A C11 H11B 109.5 . . ?
C13 C11 H11C 109.5 . . ?
H11A C11 H11C 109.5 . . ?
H11B C11 H11C 109.5 . . ?
C5 C6 C7 172.9(6) . . ?
C24 N7 C8 117.3(6) . . ?
C24 N7 Zn1 121.6(4) . . ?
C8 N7 Zn1 121.1(4) . . ?
C13 C14 H14A 109.5 . . ?
C13 C14 H14B 109.5 . . ?
H14A C14 H14B 109.5 . . ?
C13 C14 H14C 109.5 . . ?
H14A C14 H14C 109.5 . . ?
H14B C14 H14C 109.5 . . ?
N3 C9 C10 123.8(5) . . ?
N3 C9 H9 118.1 . . ?
C10 C9 H9 118.1 . . ?
N1 C18 C20 123.9(6) . . ?
N1 C18 H18 118.1 . . ?
C20 C18 H18 118.1 . . ?
C2 C1 H1A 109.5 . . ?
C2 C1 H1B 109.5 . . ?
H1A C1 H1B 109.5 . . ?
C2 C1 H1C 109.5 . . ?
H1A C1 H1C 109.5 . . ?
H1B C1 H1C 109.5 . . ?
C2 C4 H4A 109.5 . . ?
C2 C4 H4B 109.5 . . ?
H4A C4 H4B 109.5 . . ?
C2 C4 H4C 109.5 . . ?
H4A C4 H4C 109.5 . . ?
H4B C4 H4C 109.5 . . ?
C13 C12 H12A 109.5 . . ?
C13 C12 H12B 109.5 . . ?
H12A C12 H12B 109.5 . . ?
C13 C12 H12C 109.5 . . ?
H12A C12 H12C 109.5 . . ?
H12B C12 H12C 109.5 . . ?
C2 C3 H3A 109.5 . . ?
C2 C3 H3B 109.5 . . ?
H3A C3 H3B 109.5 . . ?
C2 C3 H3C 109.5 . . ?
H3A C3 H3C 109.5 . . ?
H3B C3 H3C 109.5 . . ?
C22 O2 Zn1 130.3(3) . . ?
C22 O2 Zn2 118.5(3) . . ?
Zn1 O2 Zn2 99.35(16) . . ?
C33 O1 Zn2 128.8(3) . . ?
C33 O1 Zn1 123.4(3) . . ?
Zn2 O1 Zn1 99.58(15) . . ?
C28 N6 C32 116.7(5) . . ?
C28 N6 Zn2 121.4(4) . . ?
C32 N6 Zn2 121.8(4) . . ?
C9 N3 C7 115.2(5) . . ?
C21 N4 C7 115.3(5) . . ?
C19 N2 C17 115.7(5) . . ?
C18 N1 C17 115.6(5) . . ?
N6 C32 C31 122.4(6) . . ?
N6 C32 H32 118.8 . . ?
C31 C32 H32 118.8 . . ?
N4 C21 C10 123.5(5) . . ?
N4 C21 H21 118.3 . . ?
C10 C21 H21 118.3 . . ?
O2 C22 C20 111.1(4) . . ?
O2 C22 C38 108.7(5) . . ?
C20 C22 C38 111.2(5) . . ?
O2 C22 H22 108.6 . . ?
C20 C22 H22 108.6 . . ?
C38 C22 H22 108.6 . . ?
N7 C24 C25 122.5(7) . . ?
N7 C24 H24 118.8 . . ?
C25 C24 H24 118.8 . . ?
N6 C28 C29 123.5(5) . . ?
N6 C28 H28 118.3 . . ?
C29 C28 H28 118.3 . . ?
C29 C30 C31 117.6(6) . . ?
C29 C30 H30 121.2 . . ?
C31 C30 H30 121.2 . . ?
C30 C31 C32 120.4(6) . . ?
C30 C31 H31 119.8 . . ?
C32 C31 H31 119.8 . . ?
C26 C25 C24 119.3(7) . . ?
C26 C25 H25 120.4 . . ?
C24 C25 H25 120.4 . . ?
C25 C26 C27 119.2(7) . . ?
C25 C26 H26 120.4 . . ?
C27 C26 H26 120.4 . . ?
C26 C27 C8 118.0(7) . . ?
C26 C27 H27 121.0 . . ?
C8 C27 H27 121.0 . . ?
C30 C29 C28 119.4(6) . . ?
C30 C29 H29 120.3 . . ?
C28 C29 H29 120.3 . . ?
O1 C33 C10 110.1(4) . . ?
O1 C33 C34 112.1(5) . . ?
C10 C33 C34 111.2(4) . . ?
O1 C33 H33 107.7 . . ?
C10 C33 H33 107.7 . . ?
C34 C33 H33 107.7 . . ?
C46 C34 C33 113.6(5) . . ?
C46 C34 C35 112.0(6) . . ?
C33 C34 C35 110.8(6) . . ?
C46 C34 H34 106.6 . . ?
C33 C34 H34 106.6 . . ?
C35 C34 H34 106.6 . . ?
C34 C35 H35A 109.5 . . ?
C34 C35 H35B 109.5 . . ?
H35A C35 H35B 109.5 . . ?
C34 C35 H35C 109.5 . . ?
H35A C35 H35C 109.5 . . ?
H35B C35 H35C 109.5 . . ?
C39 C38 C37 112.1(7) . . ?
C39 C38 C22 111.5(7) . . ?
C37 C38 C22 113.1(5) . . ?
C39 C38 H38 106.5 . . ?
C37 C38 H38 106.5 . . ?
C22 C38 H38 106.5 . . ?
C38 C37 H37A 109.5 . . ?
C38 C37 H37B 109.5 . . ?
H37A C37 H37B 109.5 . . ?
C38 C37 H37C 109.5 . . ?
H37A C37 H37C 109.5 . . ?
H37B C37 H37C 109.5 . . ?
C38 C39 H39A 109.5 . . ?
C38 C39 H39B 109.5 . . ?
H39A C39 H39B 109.5 . . ?
C38 C39 H39C 109.5 . . ?
H39A C39 H39C 109.5 . . ?
H39B C39 H39C 109.5 . . ?
C45 C43 C44 110.2(6) . . ?
C45 C43 Zn1 111.4(4) . . ?
C44 C43 Zn1 115.0(4) . . ?
C45 C43 H43 106.6 . . ?
C44 C43 H43 106.6 . . ?
Zn1 C43 H43 106.6 . . ?
C42 C40 C41 108.7(5) . . ?
C42 C40 Zn2 115.6(4) . . ?
C41 C40 Zn2 114.9(4) . . ?
C42 C40 H40 105.6 . . ?
C41 C40 H40 105.6 . . ?
Zn2 C40 H40 105.6 . . ?
C43 C44 H44A 109.5 . . ?
C43 C44 H44B 109.5 . . ?
H44A C44 H44B 109.5 . . ?
C43 C44 H44C 109.5 . . ?
H44A C44 H44C 109.5 . . ?
H44B C44 H44C 109.5 . . ?
C40 C41 H41A 109.5 . . ?
C40 C41 H41B 109.5 . . ?
H41A C41 H41B 109.5 . . ?
C40 C41 H41C 109.5 . . ?
H41A C41 H41C 109.5 . . ?
H41B C41 H41C 109.5 . . ?
C40 C42 H42A 109.5 . . ?
C40 C42 H42B 109.5 . . ?
H42A C42 H42B 109.5 . . ?
C40 C42 H42C 109.5 . . ?
H42A C42 H42C 109.5 . . ?
H42B C42 H42C 109.5 . . ?
C43 C45 H45A 109.5 . . ?
C43 C45 H45B 109.5 . . ?
H45A C45 H45B 109.5 . . ?
C43 C45 H45C 109.5 . . ?
H45A C45 H45C 109.5 . . ?
H45B C45 H45C 109.5 . . ?
C34 C46 H46A 109.5 . . ?
C34 C46 H46B 109.5 . . ?
H46A C46 H46B 109.5 . . ?
C34 C46 H46C 109.5 . . ?
H46A C46 H46C 109.5 . . ?
H46B C46 H46C 109.5 . . ?

loop_
_geom_bond_atom_site_label_1
_geom_bond_atom_site_label_2
_geom_bond_distance
_geom_bond_site_symmetry_2
_geom_bond_publ_flag
Zn1 O2 2.009(3) . ?
Zn1 O1 2.011(3) . ?
Zn1 C43 2.012(6) . ?
Zn1 N7 2.119(5) . ?
Zn1 Zn2 3.0681(8) . ?
Zn2 C40 1.999(6) . ?
Zn2 O1 2.007(3) . ?
Zn2 O2 2.015(3) . ?
Zn2 N6 2.126(5) . ?
C5 C6 1.177(8) . ?
C5 C2 1.488(8) . ?
C19 N2 1.330(7) . ?
C19 C20 1.383(8) . ?
C19 H19 0.9500 . ?
C10 C9 1.380(8) . ?
C10 C21 1.381(7) . ?
C10 C33 1.530(7) . ?
C13 C15 1.470(7) . ?
C13 C12 1.495(8) . ?
C13 C14 1.519(8) . ?
C13 C11 1.551(9) . ?
C7 N4 1.337(7) . ?
C7 N3 1.339(7) . ?
C7 C6 1.454(8) . ?
C8 N7 1.328(7) . ?
C8 C27 1.379(9) . ?
C8 H8 0.9500 . ?
C20 C18 1.380(8) . ?
C20 C22 1.516(8) . ?
C17 N1 1.338(7) . ?
C17 N2 1.341(7) . ?
C17 C16 1.445(8) . ?
C2 C3 1.515(9) . ?
C2 C4 1.518(10) . ?
C2 C1 1.530(10) . ?
C15 C16 1.200(7) . ?
C11 H11A 0.9800 . ?
C11 H11B 0.9800 . ?
C11 H11C 0.9800 . ?
N7 C24 1.324(7) . ?
C14 H14A 0.9800 . ?
C14 H14B 0.9800 . ?
C14 H14C 0.9800 . ?
C9 N3 1.322(7) . ?
C9 H9 0.9500 . ?
C18 N1 1.336(7) . ?
C18 H18 0.9500 . ?
C1 H1A 0.9800 . ?
C1 H1B 0.9800 . ?
C1 H1C 0.9800 . ?
C4 H4A 0.9800 . ?
C4 H4B 0.9800 . ?
C4 H4C 0.9800 . ?
C12 H12A 0.9800 . ?
C12 H12B 0.9800 . ?
C12 H12C 0.9800 . ?
C3 H3A 0.9800 . ?
C3 H3B 0.9800 . ?
C3 H3C 0.9800 . ?
O2 C22 1.408(7) . ?
O1 C33 1.400(6) . ?
N6 C28 1.333(7) . ?
N6 C32 1.342(7) . ?
N4 C21 1.328(7) . ?
C32 C31 1.378(9) . ?
C32 H32 0.9500 . ?
C21 H21 0.9500 . ?
C22 C38 1.551(9) . ?
C22 H22 1.0000 . ?
C24 C25 1.384(9) . ?
C24 H24 0.9500 . ?
C28 C29 1.386(8) . ?
C28 H28 0.9500 . ?
C30 C29 1.364(8) . ?
C30 C31 1.372(9) . ?
C30 H30 0.9500 . ?
C31 H31 0.9500 . ?
C25 C26 1.358(11) . ?
C25 H25 0.9500 . ?
C26 C27 1.365(11) . ?
C26 H26 0.9500 . ?
C27 H27 0.9500 . ?
C29 H29 0.9500 . ?
C33 C34 1.542(8) . ?
C33 H33 1.0000 . ?
C34 C46 1.495(10) . ?
C34 C35 1.550(9) . ?
C34 H34 1.0000 . ?
C35 H35A 0.9800 . ?
C35 H35B 0.9800 . ?
C35 H35C 0.9800 . ?
C38 C39 1.520(10) . ?
C38 C37 1.531(11) . ?
C38 H38 1.0000 . ?
C37 H37A 0.9800 . ?
C37 H37B 0.9800 . ?
C37 H37C 0.9800 . ?
C39 H39A 0.9800 . ?
C39 H39B 0.9800 . ?
C39 H39C 0.9800 . ?
C43 C45 1.497(9) . ?
C43 C44 1.527(8) . ?
C43 H43 1.0000 . ?
C40 C42 1.497(9) . ?
C40 C41 1.552(9) . ?
C40 H40 1.0000 . ?
C44 H44A 0.9800 . ?
C44 H44B 0.9800 . ?
C44 H44C 0.9800 . ?
C41 H41A 0.9800 . ?
C41 H41B 0.9800 . ?
C41 H41C 0.9800 . ?
C42 H42A 0.9800 . ?
C42 H42B 0.9800 . ?
C42 H42C 0.9800 . ?
C45 H45A 0.9800 . ?
C45 H45B 0.9800 . ?
C45 H45C 0.9800 . ?
C46 H46A 0.9800 . ?
C46 H46B 0.9800 . ?
C46 H46C 0.9800 . ?
